data_1570352
loop_
_publ_author_name
'Guo, Xin'
'Zhang, Lei'
'Hu, Jiesheng'
'Szil&#xe1;gyi, Bal&#xe1;zs'
'Yu, Meng'
'Chen, Shizhen'
'Tircs&#xf3;, Gyula'
'Zhou, Xin'
'Tao, Jun'

_publ_section_title
;
 Improving the potential of paraCEST through magnetic-coupling induced
 line sharpening.
;
_journal_issue 48
_journal_name_full 'Chemical science'
_journal_page_first 14157
_journal_page_last 14165
_journal_paper_doi 10.1039/d3sc04770a
_journal_volume 14
_journal_year 2023
_chemical_formula_moiety 'C32 H44 Ga N8 Ni O6, Br, C H4 O'
_chemical_formula_sum 'C33 H48 Br Ga N8 Ni O7'
_chemical_formula_weight 877.13
_space_group_crystal_system monoclinic
_space_group_IT_number 15
_space_group_name_Hall '-C 2yc'
_space_group_name_H-M_alt 'C 1 2/c 1'
_atom_sites_solution_hydrogens geom
_atom_sites_solution_primary iterative
_audit_creation_date 2023-02-08
_audit_creation_method
;
Olex2 1.3
(compiled 2020.11.12 svn.r5f609507 for OlexSys, GUI svn.r6408)
;
_audit_update_record
;
2023-08-30 deposited with the CCDC.	2023-11-21 downloaded from the CCDC.
;
_cell_angle_alpha 90
_cell_angle_beta 103.741(4)
_cell_angle_gamma 90
_cell_formula_units_Z 8
_cell_length_a 29.4737(12)
_cell_length_b 14.7532(5)
_cell_length_c 20.5922(8)
_cell_measurement_reflns_used 15592
_cell_measurement_temperature 100.00(10)
_cell_measurement_theta_max 29.4240
_cell_measurement_theta_min 3.7260
_cell_volume 8697.9(6)
_computing_cell_refinement 'CrysAlisPro 1.171.39.29d (Rigaku OD, 2017)'
_computing_data_collection 'CrysAlisPro 1.171.39.29d (Rigaku OD, 2017)'
_computing_data_reduction 'CrysAlisPro 1.171.39.29d (Rigaku OD, 2017)'
_computing_molecular_graphics 'Olex2 1.3 (Dolomanov et al., 2009)'
_computing_publication_material 'Olex2 1.3 (Dolomanov et al., 2009)'
_computing_structure_refinement 'SHELXL 2018/3 (Sheldrick, 2015)'
_computing_structure_solution 'olex2.solve 1.3 (Bourhis et al., 2015)'
_diffrn_ambient_temperature 100.0
_diffrn_measured_fraction_theta_full 0.997
_diffrn_measured_fraction_theta_max 0.913
_diffrn_measurement_details
;
List of Runs (angles in degrees, time in seconds):

  # Type    Start    End  Width  t~exp~   \w     \q     \k     \f   Frames
#--------------------------------------------------------------------------
  1  \w     15.00  41.00   0.50   68.00    --    0.10  59.00-142.00   52
  2  \w    -28.00  -2.00   0.50   68.00    --    0.10 -59.00  77.00   52
  3  \w    -27.00   6.00   0.50   68.00    --    0.10 -82.00  60.00   66
  4  \w    -77.00 -50.00   0.50   68.00    --    0.10 -38.00 -60.00   54
  5  \w    -26.00   1.00   0.50   68.00    --    0.10 -82.00  30.00   54
  6  \w    -16.00  78.00   0.50   68.00    --    0.10  38.00-180.00  188
  7  \w    -13.00  65.00   0.50   68.00    --    0.10  38.00  90.00  156
  8  \w      6.00  31.00   0.50   68.00    --    0.10 -82.00-150.00   50
;
_diffrn_measurement_device 'four-circle diffractometer'
_diffrn_measurement_device_type 'multiwire proportional'
_diffrn_measurement_method 'phi and omega scans'
_diffrn_radiation_type MoK\a
_diffrn_radiation_wavelength 0.71073
_diffrn_reflns_av_R_equivalents 0.0484
_diffrn_reflns_av_unetI/netI 0.0401
_diffrn_reflns_Laue_measured_fraction_full 0.997
_diffrn_reflns_Laue_measured_fraction_max 0.913
_diffrn_reflns_limit_h_max 40
_diffrn_reflns_limit_h_min -40
_diffrn_reflns_limit_k_max 19
_diffrn_reflns_limit_k_min -20
_diffrn_reflns_limit_l_max 28
_diffrn_reflns_limit_l_min -28
_diffrn_reflns_number 58238
_diffrn_reflns_point_group_measured_fraction_full 0.997
_diffrn_reflns_point_group_measured_fraction_max 0.913
_diffrn_reflns_theta_full 25.242
_diffrn_reflns_theta_max 29.621
_diffrn_reflns_theta_min 3.525
_exptl_absorpt_coefficient_mu 2.020
_exptl_absorpt_correction_T_max 1.00000
_exptl_absorpt_correction_T_min 0.71947
_exptl_absorpt_correction_type none
_exptl_absorpt_process_details
;
CrysAlisPro 1.171.39.29d (Rigaku Oxford Diffraction, 2017)
Empirical absorption correction using spherical harmonics,
 implemented in SCALE3 ABSPACK scaling algorithm.
;
_exptl_crystal_colour blue
_exptl_crystal_colour_primary blue
_exptl_crystal_density_diffrn 1.340
_exptl_crystal_description block
_exptl_crystal_F_000 3616
_refine_diff_density_max 0.756
_refine_diff_density_min -1.107
_refine_diff_density_rms 0.086
_refine_ls_extinction_method none
_refine_ls_goodness_of_fit_ref 1.021
_refine_ls_hydrogen_treatment constr
_refine_ls_matrix_type full
_refine_ls_number_parameters 474
_refine_ls_number_reflns 11178
_refine_ls_number_restraints 0
_refine_ls_restrained_S_all 1.021
_refine_ls_R_factor_all 0.0646
_refine_ls_R_factor_gt 0.0462
_refine_ls_shift/su_max 0.002
_refine_ls_shift/su_mean 0.000
_refine_ls_structure_factor_coef Fsqd
_refine_ls_weighting_details 'w=1/[\s^2^(Fo^2^)+(0.0557P)^2^+29.5569P] where P=(Fo^2^+2Fc^2^)/3'
_refine_ls_weighting_scheme calc
_refine_ls_wR_factor_gt 0.1180
_refine_ls_wR_factor_ref 0.1254
_reflns_Friedel_coverage 0.000
_reflns_number_gt 8612
_reflns_number_total 11178
_reflns_threshold_expression 'I > 2\s(I)'
_cod_data_source_file d3sc04770a2.cif
_cod_data_source_block 1122-ga-93-exp_1589_sq
_cod_depositor_comments 'Adding full bibliography for 1570350--1570352.cif.'
_cod_database_code 1570352
_shelx_shelxl_version_number 2018/3
_shelx_space_group_comment
;
The symmetry employed for this shelxl refinement is uniquely defined
by the following loop, which should always be used as a source of
symmetry information in preference to the above space-group names.
They are only intended as comments.
;
_olex2_refinement_description
;
1. Fixed Uiso
 At 1.2 times of:
  All C(H) groups, All C(H,H) groups, All N(H) groups, All N(H,H) groups
 At 1.5 times of:
  All C(H,H,H) groups, All O(H) groups
2. Others
 Sof(Br2)=1-FVAR(1)
 Sof(Br1)=FVAR(1)
3.a Secondary CH2 refined with riding coordinates:
 C29(H29A,H29B), C12(H12A,H12B), C11(H11A,H11B), C10(H10A,H10B), C28(H28A,
 H28B), C9(H9A,H9B), C8(H8A,H8B), C20(H20A,H20B), C25(H25A,H25B), C24(H24A,
 H24B), C32(H32A,H32B), C23(H23A,H23B), C21(H21A,H21B), C22(H22A,H22B)
3.b Aromatic/amide H refined with riding coordinates:
 N8(H8), N5(H5), C7(H7), C14(H14), C17(H17), C3(H3)
3.c X=CH2 refined with riding coordinates:
 N7(H7A,H7B), N6(H6A,H6B)
3.d Idealised Me refined as rotating group:
 C1(H1A,H1B,H1C), C16(H16A,H16B,H16C), C33(H33A,H33B,H33C)
3.e Idealised tetrahedral OH refined as rotating group:
 O7(H7C)
;
_platon_squeeze_void_probe_radius 1.20
_olex2_submission_special_instructions 'No special instructions were received'
_oxdiff_exptl_absorpt_empirical_details
;
Empirical correction (ABSPACK) includes:
- Absorption correction using spherical harmonics
- Frame scaling
;

loop_
_space_group_symop_operation_xyz
'x, y, z'
'-x, y, -z+1/2'
'x+1/2, y+1/2, z'
'-x+1/2, y+1/2, -z+1/2'
'-x, -y, -z'
'x, -y, z-1/2'
'-x+1/2, -y+1/2, -z'
'x+1/2, -y+1/2, z-1/2'

loop_
_atom_site_label
_atom_site_type_symbol
_atom_site_fract_x
_atom_site_fract_y
_atom_site_fract_z
_atom_site_U_iso_or_equiv
_atom_site_adp_type
_atom_site_occupancy
_atom_site_site_symmetry_order
_atom_site_calc_flag
_atom_site_refinement_flags_posn
_atom_site_refinement_flags_adp
_atom_site_refinement_flags_occupancy
_atom_site_disorder_assembly
_atom_site_disorder_group
Ga1 Ga 0.30833(2) 0.62191(2) 0.68277(2) 0.02054(8) Uani 1 1 d . . . . .
Ni1 Ni 0.37311(2) 0.77447(2) 0.74940(2) 0.02650(10) Uani 1 1 d . . . . .
O1 O 0.36347(7) 0.63951(13) 0.75940(10) 0.0228(4) Uani 1 1 d . . . . .
O2 O 0.31596(7) 0.75526(13) 0.67151(10) 0.0244(4) Uani 1 1 d . . . . .
O3 O 0.33591(7) 0.79545(14) 0.82101(11) 0.0283(4) Uani 1 1 d . . . . .
O4 O 0.41260(8) 0.75992(14) 0.67918(12) 0.0328(5) Uani 1 1 d . . . . .
O5 O 0.19509(8) 0.68323(16) 0.75546(11) 0.0342(5) Uani 1 1 d . . . . .
O6 O 0.39604(8) 0.49527(15) 0.58803(11) 0.0329(5) Uani 1 1 d . . . . .
N8 N 0.26751(8) 0.64098(15) 0.74495(11) 0.0198(4) Uani 1 1 d . . . . .
H8 H 0.279505 0.640403 0.788377 0.024 Uiso 1 1 calc R U . . .
N5 N 0.34689(8) 0.59804(15) 0.61918(11) 0.0230(5) Uani 1 1 d . . . . .
H5 H 0.353185 0.642114 0.593882 0.028 Uiso 1 1 calc R U . . .
N4 N 0.31097(8) 0.47700(15) 0.68846(11) 0.0228(5) Uani 1 1 d . . . . .
N3 N 0.24124(9) 0.61826(16) 0.61328(11) 0.0238(5) Uani 1 1 d . . . . .
N7 N 0.33510(9) 0.74554(17) 0.92379(14) 0.0309(5) Uani 1 1 d . . . . .
H7A H 0.305257 0.758424 0.918084 0.037 Uiso 1 1 calc R U . . .
H7B H 0.350710 0.721737 0.961720 0.037 Uiso 1 1 calc R U . . .
C30 C 0.36326(10) 0.51668(19) 0.61435(13) 0.0247(6) Uani 1 1 d . . . . .
N2 N 0.37356(10) 0.90900(18) 0.72046(16) 0.0390(7) Uani 1 1 d . . . . .
N1 N 0.42799(9) 0.76542(19) 0.83466(14) 0.0345(6) Uani 1 1 d . . . . .
N6 N 0.41516(10) 0.8172(2) 0.57901(15) 0.0396(6) Uani 1 1 d . . . . .
H6A H 0.427129 0.767039 0.567094 0.047 Uiso 1 1 calc R U . . .
H6B H 0.409599 0.863641 0.551403 0.047 Uiso 1 1 calc R U . . .
C27 C 0.22332(10) 0.65428(19) 0.72217(14) 0.0249(6) Uani 1 1 d . . . . .
C5 C 0.39830(10) 0.5775(2) 0.77932(13) 0.0234(5) Uani 1 1 d . . . . .
C29 C 0.33759(11) 0.44121(18) 0.64131(14) 0.0268(6) Uani 1 1 d . . . . .
H29A H 0.315858 0.410679 0.603588 0.032 Uiso 1 1 calc R U . . .
H29B H 0.360450 0.395681 0.664477 0.032 Uiso 1 1 calc R U . . .
C6 C 0.38659(10) 0.4853(2) 0.77696(14) 0.0255(6) Uani 1 1 d . . . . .
C19 C 0.28184(10) 0.81605(18) 0.64728(14) 0.0241(6) Uani 1 1 d . . . . .
C12 C 0.24054(11) 0.69688(19) 0.56679(14) 0.0261(6) Uani 1 1 d . . . . .
H12A H 0.211722 0.693106 0.530561 0.031 Uiso 1 1 calc R U . . .
H12B H 0.267418 0.690918 0.545976 0.031 Uiso 1 1 calc R U . . .
C11 C 0.23586(11) 0.53478(19) 0.57089(14) 0.0277(6) Uani 1 1 d . . . . .
H11A H 0.262727 0.531046 0.549887 0.033 Uiso 1 1 calc R U . . .
H11B H 0.207272 0.541212 0.534513 0.033 Uiso 1 1 calc R U . . .
C10 C 0.23276(11) 0.4461(2) 0.60740(15) 0.0308(6) Uani 1 1 d . . . . .
H10A H 0.240741 0.396065 0.580027 0.037 Uiso 1 1 calc R U . . .
H10B H 0.199849 0.437288 0.609579 0.037 Uiso 1 1 calc R U . . .
C28 C 0.20362(10) 0.6285(2) 0.64921(14) 0.0269(6) Uani 1 1 d . . . . .
H28A H 0.186196 0.570750 0.647015 0.032 Uiso 1 1 calc R U . . .
H28B H 0.181507 0.675879 0.627101 0.032 Uiso 1 1 calc R U . . .
C9 C 0.26344(10) 0.43668(19) 0.67821(15) 0.0277(6) Uani 1 1 d . . . . .
H9A H 0.247236 0.465765 0.709710 0.033 Uiso 1 1 calc R U . . .
H9B H 0.266762 0.371460 0.689653 0.033 Uiso 1 1 calc R U . . .
C18 C 0.28599(11) 0.90763(19) 0.66672(14) 0.0281(6) Uani 1 1 d . . . . .
C8 C 0.33631(10) 0.45599(19) 0.75916(14) 0.0255(6) Uani 1 1 d . . . . .
H8A H 0.334925 0.389808 0.766384 0.031 Uiso 1 1 calc R U . . .
H8B H 0.319827 0.486109 0.789893 0.031 Uiso 1 1 calc R U . . .
C7 C 0.42137(11) 0.4198(2) 0.79535(15) 0.0316(6) Uani 1 1 d . . . . .
H7 H 0.413023 0.357482 0.792450 0.038 Uiso 1 1 calc R U . . .
C26 C 0.35620(10) 0.76173(19) 0.87600(15) 0.0271(6) Uani 1 1 d . . . . .
C4 C 0.44486(10) 0.6032(2) 0.80612(14) 0.0280(6) Uani 1 1 d . . . . .
C14 C 0.20630(13) 0.8501(2) 0.57411(14) 0.0333(7) Uani 1 1 d . . . . .
H14 H 0.179026 0.829661 0.543002 0.040 Uiso 1 1 calc R U . . .
C31 C 0.40561(11) 0.8229(2) 0.63783(18) 0.0336(7) Uani 1 1 d . . . . .
C13 C 0.24252(11) 0.78900(19) 0.59855(13) 0.0262(6) Uani 1 1 d . . . . .
C17 C 0.24994(13) 0.9675(2) 0.63931(15) 0.0354(7) Uani 1 1 d . . . . .
H17 H 0.253342 1.029586 0.651886 0.043 Uiso 1 1 calc R U . . .
C20 C 0.32643(12) 0.9474(2) 0.71803(18) 0.0350(7) Uani 1 1 d . . . . .
H20A H 0.327511 1.013347 0.709505 0.042 Uiso 1 1 calc R U . . .
H20B H 0.319918 0.939841 0.762716 0.042 Uiso 1 1 calc R U . . .
C2 C 0.46797(11) 0.4439(2) 0.81782(16) 0.0361(7) Uani 1 1 d . . . . .
C25 C 0.40731(11) 0.7327(3) 0.88899(16) 0.0357(7) Uani 1 1 d . . . . .
H25A H 0.424898 0.757962 0.932205 0.043 Uiso 1 1 calc R U . . .
H25B H 0.409451 0.665817 0.891689 0.043 Uiso 1 1 calc R U . . .
C24 C 0.46222(11) 0.6995(2) 0.81904(18) 0.0350(7) Uani 1 1 d . . . . .
H24A H 0.490185 0.698974 0.856815 0.042 Uiso 1 1 calc R U . . .
H24B H 0.472151 0.721364 0.779117 0.042 Uiso 1 1 calc R U . . .
C15 C 0.20941(14) 0.9403(2) 0.59451(15) 0.0389(8) Uani 1 1 d . . . . .
C3 C 0.47883(11) 0.5354(2) 0.82411(15) 0.0333(7) Uani 1 1 d . . . . .
H3 H 0.510449 0.552794 0.841232 0.040 Uiso 1 1 calc R U . . .
C32 C 0.38402(15) 0.9115(2) 0.6537(2) 0.0523(11) Uani 1 1 d . . . . .
H32A H 0.405860 0.961974 0.652151 0.063 Uiso 1 1 calc R U . . .
H32B H 0.354839 0.923031 0.619406 0.063 Uiso 1 1 calc R U . . .
C1 C 0.50544(13) 0.3726(3) 0.8377(2) 0.0488(9) Uani 1 1 d . . . . .
H1A H 0.532838 0.389959 0.821391 0.073 Uiso 1 1 calc R U . . .
H1B H 0.493511 0.314193 0.818197 0.073 Uiso 1 1 calc R U . . .
H1C H 0.514282 0.367285 0.886568 0.073 Uiso 1 1 calc R U . . .
C23 C 0.45228(13) 0.8533(3) 0.8555(2) 0.0545(11) Uani 1 1 d . . . . .
H23A H 0.436266 0.884041 0.886541 0.065 Uiso 1 1 calc R U . . .
H23B H 0.484579 0.839982 0.880709 0.065 Uiso 1 1 calc R U . . .
C16 C 0.17033(18) 1.0074(3) 0.56821(19) 0.0631(14) Uani 1 1 d . . . . .
H16A H 0.179303 1.047509 0.535424 0.095 Uiso 1 1 calc R U . . .
H16B H 0.164627 1.043637 0.605372 0.095 Uiso 1 1 calc R U . . .
H16C H 0.141829 0.974438 0.546856 0.095 Uiso 1 1 calc R U . . .
C21 C 0.40875(14) 0.9639(3) 0.7729(3) 0.0634(13) Uani 1 1 d . . . . .
H21A H 0.415354 1.021474 0.752148 0.076 Uiso 1 1 calc R U . . .
H21B H 0.394072 0.979459 0.809979 0.076 Uiso 1 1 calc R U . . .
C22 C 0.45453(15) 0.9164(3) 0.8016(2) 0.0583(11) Uani 1 1 d . . . . .
H22A H 0.464063 0.882770 0.765451 0.070 Uiso 1 1 calc R U . . .
H22B H 0.478817 0.962500 0.818917 0.070 Uiso 1 1 calc R U . . .
Br1 Br 0.39271(2) 1.00330(8) 0.47786(6) 0.0524(4) Uani 0.843(5) 1 d . . P A 1
O7 O 0.43455(10) 0.63998(18) 0.53765(13) 0.0474(6) Uani 1 1 d . . . . .
H7C H 0.423223 0.593236 0.550950 0.071 Uiso 1 1 calc R U . . .
C33 C 0.4633(3) 0.6154(4) 0.4967(3) 0.093(2) Uani 1 1 d . . . . .
H33A H 0.444219 0.595937 0.453203 0.139 Uiso 1 1 calc R U . . .
H33B H 0.483581 0.565443 0.517254 0.139 Uiso 1 1 calc R U . . .
H33C H 0.482513 0.667393 0.490389 0.139 Uiso 1 1 calc R U . . .
Br2 Br 0.39721(19) 0.9646(7) 0.4523(4) 0.0912(18) Uani 0.157(5) 1 d . . P A 2

loop_
_atom_site_aniso_label
_atom_site_aniso_U_11
_atom_site_aniso_U_22
_atom_site_aniso_U_33
_atom_site_aniso_U_23
_atom_site_aniso_U_13
_atom_site_aniso_U_12
Ga1 0.02526(15) 0.01609(14) 0.02268(14) 0.00201(11) 0.01050(11) 0.00060(11)
Ni1 0.02510(19) 0.02087(18) 0.0382(2) -0.00467(15) 0.01686(16) -0.00268(14)
O1 0.0206(9) 0.0220(9) 0.0276(10) -0.0012(7) 0.0092(8) 0.0017(7)
O2 0.0275(10) 0.0167(9) 0.0334(10) 0.0014(8) 0.0158(8) 0.0024(8)
O3 0.0268(10) 0.0262(10) 0.0359(11) -0.0060(8) 0.0154(9) 0.0000(8)
O4 0.0331(11) 0.0267(11) 0.0455(13) -0.0012(9) 0.0229(10) -0.0016(9)
O5 0.0350(12) 0.0372(12) 0.0347(11) 0.0020(9) 0.0167(10) 0.0031(10)
O6 0.0370(12) 0.0326(12) 0.0332(11) -0.0015(9) 0.0166(10) 0.0072(9)
N8 0.0217(11) 0.0219(11) 0.0172(10) 0.0021(8) 0.0074(8) -0.0010(9)
N5 0.0317(12) 0.0169(10) 0.0244(11) 0.0015(8) 0.0144(10) 0.0019(9)
N4 0.0280(12) 0.0172(10) 0.0240(11) 0.0021(8) 0.0077(9) 0.0011(9)
N3 0.0289(12) 0.0210(11) 0.0224(11) 0.0049(9) 0.0080(9) 0.0015(9)
N7 0.0274(12) 0.0256(12) 0.0432(15) 0.0055(11) 0.0155(11) 0.0042(10)
C30 0.0306(14) 0.0249(13) 0.0195(12) -0.0014(10) 0.0076(11) 0.0025(11)
N2 0.0379(15) 0.0229(13) 0.0643(19) -0.0044(12) 0.0283(14) -0.0046(11)
N1 0.0241(12) 0.0356(15) 0.0473(16) -0.0153(12) 0.0156(12) -0.0058(11)
N6 0.0412(16) 0.0366(15) 0.0462(16) 0.0062(13) 0.0211(13) 0.0022(12)
C27 0.0301(14) 0.0192(12) 0.0277(14) 0.0058(10) 0.0116(12) -0.0021(11)
C5 0.0233(13) 0.0291(14) 0.0207(12) 0.0001(10) 0.0111(10) 0.0049(11)
C29 0.0388(16) 0.0172(12) 0.0258(13) -0.0017(10) 0.0105(12) 0.0046(11)
C6 0.0289(14) 0.0257(14) 0.0231(13) 0.0035(11) 0.0086(11) 0.0070(11)
C19 0.0330(15) 0.0195(12) 0.0256(13) 0.0065(10) 0.0188(12) 0.0046(11)
C12 0.0376(16) 0.0228(13) 0.0197(12) 0.0048(10) 0.0104(11) 0.0040(12)
C11 0.0355(16) 0.0220(13) 0.0248(13) 0.0005(11) 0.0056(12) -0.0039(12)
C10 0.0345(16) 0.0236(14) 0.0325(15) 0.0025(12) 0.0042(13) -0.0066(12)
C28 0.0252(14) 0.0298(15) 0.0261(13) 0.0073(11) 0.0069(11) 0.0028(11)
C9 0.0324(15) 0.0202(13) 0.0309(14) 0.0022(11) 0.0084(12) -0.0049(11)
C18 0.0433(17) 0.0200(13) 0.0277(14) 0.0019(11) 0.0218(13) 0.0052(12)
C8 0.0304(14) 0.0212(13) 0.0256(13) 0.0053(10) 0.0081(11) 0.0028(11)
C7 0.0354(16) 0.0312(16) 0.0297(15) 0.0036(12) 0.0105(13) 0.0063(13)
C26 0.0265(14) 0.0204(13) 0.0363(15) -0.0086(11) 0.0109(12) -0.0010(11)
C4 0.0237(13) 0.0372(16) 0.0262(13) -0.0007(12) 0.0123(11) 0.0036(12)
C14 0.0507(19) 0.0327(16) 0.0173(12) 0.0056(11) 0.0097(13) 0.0158(14)
C31 0.0269(15) 0.0296(16) 0.0514(19) -0.0006(14) 0.0234(14) -0.0049(12)
C13 0.0425(17) 0.0219(13) 0.0189(12) 0.0054(10) 0.0166(12) 0.0085(12)
C17 0.065(2) 0.0208(14) 0.0260(14) 0.0032(11) 0.0216(15) 0.0137(14)
C20 0.0445(18) 0.0174(13) 0.0518(19) -0.0031(13) 0.0285(16) -0.0003(12)
C2 0.0311(16) 0.0454(19) 0.0331(16) 0.0077(14) 0.0104(13) 0.0135(14)
C25 0.0244(14) 0.050(2) 0.0342(16) -0.0141(14) 0.0092(12) 0.0009(14)
C24 0.0221(14) 0.0422(18) 0.0439(18) -0.0073(14) 0.0138(13) -0.0008(13)
C15 0.067(2) 0.0304(16) 0.0218(14) 0.0057(12) 0.0152(15) 0.0241(16)
C3 0.0230(14) 0.0487(19) 0.0305(15) 0.0009(13) 0.0108(12) 0.0064(13)
C32 0.064(2) 0.0270(17) 0.086(3) 0.0143(18) 0.059(2) 0.0038(16)
C1 0.0368(19) 0.053(2) 0.057(2) 0.0118(18) 0.0107(17) 0.0197(17)
C23 0.0325(18) 0.045(2) 0.088(3) -0.028(2) 0.018(2) -0.0125(16)
C16 0.095(3) 0.049(2) 0.0339(19) -0.0024(16) -0.007(2) 0.044(2)
C21 0.044(2) 0.0266(18) 0.125(4) -0.021(2) 0.032(3) -0.0165(16)
C22 0.048(2) 0.046(2) 0.087(3) -0.020(2) 0.027(2) -0.0199(19)
Br1 0.0467(3) 0.0492(5) 0.0584(5) 0.0196(3) 0.0064(2) -0.0054(2)
O7 0.0648(18) 0.0395(14) 0.0468(14) 0.0023(11) 0.0310(13) 0.0063(13)
C33 0.140(6) 0.084(4) 0.085(4) 0.000(3) 0.087(4) 0.001(4)
Br2 0.098(3) 0.086(4) 0.092(4) -0.005(4) 0.028(3) -0.001(3)

loop_
_atom_type_symbol
_atom_type_description
_atom_type_scat_dispersion_real
_atom_type_scat_dispersion_imag
_atom_type_scat_source
C C 0.0033 0.0016 'International Tables Vol C Tables 4.2.6.8 and 6.1.1.4'
H H 0.0000 0.0000 'International Tables Vol C Tables 4.2.6.8 and 6.1.1.4'
Br Br -0.2901 2.4595 'International Tables Vol C Tables 4.2.6.8 and 6.1.1.4'
Ga Ga 0.2307 1.6083 'International Tables Vol C Tables 4.2.6.8 and 6.1.1.4'
N N 0.0061 0.0033 'International Tables Vol C Tables 4.2.6.8 and 6.1.1.4'
Ni Ni 0.3393 1.1124 'International Tables Vol C Tables 4.2.6.8 and 6.1.1.4'
O O 0.0106 0.0060 'International Tables Vol C Tables 4.2.6.8 and 6.1.1.4'

loop_
_geom_angle_atom_site_label_1
_geom_angle_atom_site_label_2
_geom_angle_atom_site_label_3
_geom_angle
_geom_angle_site_symmetry_1
_geom_angle_site_symmetry_3
_geom_angle_publ_flag
O1 Ga1 O2 82.58(8) . . ?
O1 Ga1 N4 94.27(8) . . ?
O1 Ga1 N3 167.94(8) . . ?
O2 Ga1 N4 170.00(8) . . ?
O2 Ga1 N3 93.35(8) . . ?
N8 Ga1 O1 88.62(8) . . ?
N8 Ga1 O2 92.16(8) . . ?
N8 Ga1 N4 97.27(9) . . ?
N8 Ga1 N3 80.17(9) . . ?
N5 Ga1 O1 93.39(9) . . ?
N5 Ga1 O2 90.01(9) . . ?
N5 Ga1 N8 177.22(10) . . ?
N5 Ga1 N4 80.67(9) . . ?
N5 Ga1 N3 97.97(10) . . ?
N4 Ga1 N3 91.55(9) . . ?
O1 Ni1 O2 80.50(8) . . ?
O1 Ni1 O3 87.91(8) . . ?
O1 Ni1 O4 94.86(8) . . ?
O1 Ni1 N2 168.35(11) . . ?
O1 Ni1 N1 87.20(9) . . ?
O2 Ni1 O3 95.89(8) . . ?
O2 Ni1 O4 86.16(8) . . ?
O2 Ni1 N2 88.14(11) . . ?
O2 Ni1 N1 167.46(10) . . ?
O3 Ni1 O4 176.80(9) . . ?
O3 Ni1 N2 95.90(10) . . ?
O3 Ni1 N1 81.11(9) . . ?
O4 Ni1 N2 81.69(10) . . ?
O4 Ni1 N1 97.40(10) . . ?
N2 Ni1 N1 104.25(12) . . ?
Ga1 O1 Ni1 98.91(8) . . ?
C5 O1 Ga1 124.34(17) . . ?
C5 O1 Ni1 125.15(17) . . ?
Ga1 O2 Ni1 98.01(8) . . ?
C19 O2 Ga1 126.97(18) . . ?
C19 O2 Ni1 126.72(18) . . ?
C26 O3 Ni1 111.53(18) . . ?
C31 O4 Ni1 111.80(19) . . ?
Ga1 N8 H8 119.9 . . ?
C27 N8 Ga1 120.25(19) . . ?
C27 N8 H8 119.9 . . ?
Ga1 N5 H5 120.0 . . ?
C30 N5 Ga1 119.97(19) . . ?
C30 N5 H5 120.0 . . ?
C29 N4 Ga1 109.73(16) . . ?
C29 N4 C9 113.0(2) . . ?
C29 N4 C8 110.0(2) . . ?
C9 N4 Ga1 111.72(17) . . ?
C9 N4 C8 106.8(2) . . ?
C8 N4 Ga1 105.20(16) . . ?
C12 N3 Ga1 106.04(17) . . ?
C11 N3 Ga1 111.25(18) . . ?
C11 N3 C12 106.3(2) . . ?
C28 N3 Ga1 110.17(17) . . ?
C28 N3 C12 110.0(2) . . ?
C28 N3 C11 112.8(2) . . ?
H7A N7 H7B 120.0 . . ?
C26 N7 H7A 120.0 . . ?
C26 N7 H7B 120.0 . . ?
O6 C30 N5 126.9(3) . . ?
O6 C30 C29 118.3(3) . . ?
N5 C30 C29 114.8(2) . . ?
C20 N2 Ni1 107.72(18) . . ?
C20 N2 C21 106.9(3) . . ?
C32 N2 Ni1 107.9(2) . . ?
C32 N2 C20 111.0(3) . . ?
C32 N2 C21 112.6(3) . . ?
C21 N2 Ni1 110.6(3) . . ?
C25 N1 Ni1 106.32(18) . . ?
C25 N1 C24 111.9(3) . . ?
C25 N1 C23 108.8(3) . . ?
C24 N1 Ni1 106.8(2) . . ?
C24 N1 C23 109.0(3) . . ?
C23 N1 Ni1 114.1(3) . . ?
H6A N6 H6B 120.0 . . ?
C31 N6 H6A 120.0 . . ?
C31 N6 H6B 120.0 . . ?
O5 C27 N8 126.1(3) . . ?
O5 C27 C28 118.1(3) . . ?
N8 C27 C28 115.8(2) . . ?
O1 C5 C6 118.6(2) . . ?
O1 C5 C4 122.2(3) . . ?
C6 C5 C4 119.0(3) . . ?
N4 C29 C30 111.4(2) . . ?
N4 C29 H29A 109.4 . . ?
N4 C29 H29B 109.4 . . ?
C30 C29 H29A 109.4 . . ?
C30 C29 H29B 109.4 . . ?
H29A C29 H29B 108.0 . . ?
C5 C6 C8 120.5(2) . . ?
C7 C6 C5 120.3(3) . . ?
C7 C6 C8 119.1(3) . . ?
O2 C19 C18 121.7(3) . . ?
O2 C19 C13 119.5(2) . . ?
C13 C19 C18 118.7(3) . . ?
N3 C12 H12A 108.4 . . ?
N3 C12 H12B 108.4 . . ?
N3 C12 C13 115.3(2) . . ?
H12A C12 H12B 107.5 . . ?
C13 C12 H12A 108.4 . . ?
C13 C12 H12B 108.4 . . ?
N3 C11 H11A 108.4 . . ?
N3 C11 H11B 108.4 . . ?
N3 C11 C10 115.5(2) . . ?
H11A C11 H11B 107.5 . . ?
C10 C11 H11A 108.4 . . ?
C10 C11 H11B 108.4 . . ?
C11 C10 H10A 108.0 . . ?
C11 C10 H10B 108.0 . . ?
C11 C10 C9 117.2(2) . . ?
H10A C10 H10B 107.2 . . ?
C9 C10 H10A 108.0 . . ?
C9 C10 H10B 108.0 . . ?
N3 C28 C27 111.3(2) . . ?
N3 C28 H28A 109.4 . . ?
N3 C28 H28B 109.4 . . ?
C27 C28 H28A 109.4 . . ?
C27 C28 H28B 109.4 . . ?
H28A C28 H28B 108.0 . . ?
N4 C9 C10 115.0(2) . . ?
N4 C9 H9A 108.5 . . ?
N4 C9 H9B 108.5 . . ?
C10 C9 H9A 108.5 . . ?
C10 C9 H9B 108.5 . . ?
H9A C9 H9B 107.5 . . ?
C19 C18 C20 125.0(3) . . ?
C17 C18 C19 119.2(3) . . ?
C17 C18 C20 115.8(3) . . ?
N4 C8 C6 114.3(2) . . ?
N4 C8 H8A 108.7 . . ?
N4 C8 H8B 108.7 . . ?
C6 C8 H8A 108.7 . . ?
C6 C8 H8B 108.7 . . ?
H8A C8 H8B 107.6 . . ?
C6 C7 H7 119.4 . . ?
C2 C7 C6 121.2(3) . . ?
C2 C7 H7 119.4 . . ?
O3 C26 N7 123.0(3) . . ?
O3 C26 C25 120.6(3) . . ?
N7 C26 C25 116.3(3) . . ?
C5 C4 C24 125.5(3) . . ?
C3 C4 C5 118.8(3) . . ?
C3 C4 C24 115.7(3) . . ?
C13 C14 H14 119.4 . . ?
C15 C14 H14 119.4 . . ?
C15 C14 C13 121.2(3) . . ?
O4 C31 N6 123.3(3) . . ?
O4 C31 C32 120.2(3) . . ?
N6 C31 C32 116.5(3) . . ?
C19 C13 C12 120.7(3) . . ?
C14 C13 C19 120.4(3) . . ?
C14 C13 C12 118.6(3) . . ?
C18 C17 H17 118.7 . . ?
C15 C17 C18 122.7(3) . . ?
C15 C17 H17 118.7 . . ?
N2 C20 C18 116.7(3) . . ?
N2 C20 H20A 108.1 . . ?
N2 C20 H20B 108.1 . . ?
C18 C20 H20A 108.1 . . ?
C18 C20 H20B 108.1 . . ?
H20A C20 H20B 107.3 . . ?
C7 C2 C1 120.9(3) . . ?
C3 C2 C7 118.0(3) . . ?
C3 C2 C1 121.0(3) . . ?
N1 C25 C26 110.1(3) . . ?
N1 C25 H25A 109.6 . . ?
N1 C25 H25B 109.6 . . ?
C26 C25 H25A 109.6 . . ?
C26 C25 H25B 109.6 . . ?
H25A C25 H25B 108.2 . . ?
N1 C24 C4 115.7(2) . . ?
N1 C24 H24A 108.4 . . ?
N1 C24 H24B 108.4 . . ?
C4 C24 H24A 108.4 . . ?
C4 C24 H24B 108.4 . . ?
H24A C24 H24B 107.4 . . ?
C14 C15 C16 121.7(4) . . ?
C17 C15 C14 117.6(3) . . ?
C17 C15 C16 120.7(3) . . ?
C4 C3 H3 118.8 . . ?
C2 C3 C4 122.4(3) . . ?
C2 C3 H3 118.8 . . ?
N2 C32 C31 111.6(3) . . ?
N2 C32 H32A 109.3 . . ?
N2 C32 H32B 109.3 . . ?
C31 C32 H32A 109.3 . . ?
C31 C32 H32B 109.3 . . ?
H32A C32 H32B 108.0 . . ?
C2 C1 H1A 109.5 . . ?
C2 C1 H1B 109.5 . . ?
C2 C1 H1C 109.5 . . ?
H1A C1 H1B 109.5 . . ?
H1A C1 H1C 109.5 . . ?
H1B C1 H1C 109.5 . . ?
N1 C23 H23A 108.3 . . ?
N1 C23 H23B 108.3 . . ?
H23A C23 H23B 107.4 . . ?
C22 C23 N1 116.1(4) . . ?
C22 C23 H23A 108.3 . . ?
C22 C23 H23B 108.3 . . ?
C15 C16 H16A 109.5 . . ?
C15 C16 H16B 109.5 . . ?
C15 C16 H16C 109.5 . . ?
H16A C16 H16B 109.5 . . ?
H16A C16 H16C 109.5 . . ?
H16B C16 H16C 109.5 . . ?
N2 C21 H21A 108.5 . . ?
N2 C21 H21B 108.5 . . ?
H21A C21 H21B 107.5 . . ?
C22 C21 N2 114.9(3) . . ?
C22 C21 H21A 108.5 . . ?
C22 C21 H21B 108.5 . . ?
C23 C22 C21 113.3(4) . . ?
C23 C22 H22A 108.9 . . ?
C23 C22 H22B 108.9 . . ?
C21 C22 H22A 108.9 . . ?
C21 C22 H22B 108.9 . . ?
H22A C22 H22B 107.7 . . ?
C33 O7 H7C 109.5 . . ?
O7 C33 H33A 109.5 . . ?
O7 C33 H33B 109.5 . . ?
O7 C33 H33C 109.5 . . ?
H33A C33 H33B 109.5 . . ?
H33A C33 H33C 109.5 . . ?
H33B C33 H33C 109.5 . . ?

loop_
_geom_bond_atom_site_label_1
_geom_bond_atom_site_label_2
_geom_bond_distance
_geom_bond_site_symmetry_2
_geom_bond_publ_flag
Ga1 O1 1.995(2) . ?
Ga1 O2 1.9999(19) . ?
Ga1 N8 1.974(2) . ?
Ga1 N5 1.959(2) . ?
Ga1 N4 2.141(2) . ?
Ga1 N3 2.149(2) . ?
Ni1 O1 2.029(2) . ?
Ni1 O2 2.051(2) . ?
Ni1 O3 2.059(2) . ?
Ni1 O4 2.071(2) . ?
Ni1 N2 2.073(3) . ?
Ni1 N1 2.090(3) . ?
O1 C5 1.364(3) . ?
O2 C19 1.351(3) . ?
O3 C26 1.251(4) . ?
O4 C31 1.244(4) . ?
O5 C27 1.271(4) . ?
O6 C30 1.255(3) . ?
N8 H8 0.8800 . ?
N8 C27 1.290(4) . ?
N5 H5 0.8800 . ?
N5 C30 1.306(4) . ?
N4 C29 1.483(3) . ?
N4 C9 1.490(4) . ?
N4 C8 1.502(3) . ?
N3 C12 1.501(3) . ?
N3 C11 1.496(4) . ?
N3 C28 1.479(4) . ?
N7 H7A 0.8800 . ?
N7 H7B 0.8800 . ?
N7 C26 1.305(4) . ?
C30 C29 1.523(4) . ?
N2 C20 1.490(4) . ?
N2 C32 1.478(5) . ?
N2 C21 1.538(5) . ?
N1 C25 1.476(4) . ?
N1 C24 1.491(4) . ?
N1 C23 1.494(4) . ?
N6 H6A 0.8800 . ?
N6 H6B 0.8800 . ?
N6 C31 1.310(4) . ?
C27 C28 1.525(4) . ?
C5 C6 1.401(4) . ?
C5 C4 1.404(4) . ?
C29 H29A 0.9900 . ?
C29 H29B 0.9900 . ?
C6 C8 1.503(4) . ?
C6 C7 1.394(4) . ?
C19 C18 1.406(4) . ?
C19 C13 1.399(4) . ?
C12 H12A 0.9900 . ?
C12 H12B 0.9900 . ?
C12 C13 1.503(4) . ?
C11 H11A 0.9900 . ?
C11 H11B 0.9900 . ?
C11 C10 1.523(4) . ?
C10 H10A 0.9900 . ?
C10 H10B 0.9900 . ?
C10 C9 1.529(4) . ?
C28 H28A 0.9900 . ?
C28 H28B 0.9900 . ?
C9 H9A 0.9900 . ?
C9 H9B 0.9900 . ?
C18 C17 1.394(4) . ?
C18 C20 1.511(5) . ?
C8 H8A 0.9900 . ?
C8 H8B 0.9900 . ?
C7 H7 0.9500 . ?
C7 C2 1.387(5) . ?
C26 C25 1.527(4) . ?
C4 C24 1.512(5) . ?
C4 C3 1.401(4) . ?
C14 H14 0.9500 . ?
C14 C13 1.396(4) . ?
C14 C15 1.393(5) . ?
C31 C32 1.523(5) . ?
C17 H17 0.9500 . ?
C17 C15 1.384(5) . ?
C20 H20A 0.9900 . ?
C20 H20B 0.9900 . ?
C2 C3 1.386(5) . ?
C2 C1 1.510(4) . ?
C25 H25A 0.9900 . ?
C25 H25B 0.9900 . ?
C24 H24A 0.9900 . ?
C24 H24B 0.9900 . ?
C15 C16 1.518(5) . ?
C3 H3 0.9500 . ?
C32 H32A 0.9900 . ?
C32 H32B 0.9900 . ?
C1 H1A 0.9800 . ?
C1 H1B 0.9800 . ?
C1 H1C 0.9800 . ?
C23 H23A 0.9900 . ?
C23 H23B 0.9900 . ?
C23 C22 1.461(7) . ?
C16 H16A 0.9800 . ?
C16 H16B 0.9800 . ?
C16 H16C 0.9800 . ?
C21 H21A 0.9900 . ?
C21 H21B 0.9900 . ?
C21 C22 1.511(6) . ?
C22 H22A 0.9900 . ?
C22 H22B 0.9900 . ?
O7 H7C 0.8400 . ?
O7 C33 1.379(5) . ?
C33 H33A 0.9800 . ?
C33 H33B 0.9800 . ?
C33 H33C 0.9800 . ?

loop_
_geom_torsion_atom_site_label_1
_geom_torsion_atom_site_label_2
_geom_torsion_atom_site_label_3
_geom_torsion_atom_site_label_4
_geom_torsion
_geom_torsion_site_symmetry_1
_geom_torsion_site_symmetry_2
_geom_torsion_site_symmetry_3
_geom_torsion_site_symmetry_4
_geom_torsion_publ_flag
Ga1 O1 C5 C6 -37.9(3) . . . . ?
Ga1 O1 C5 C4 146.4(2) . . . . ?
Ga1 O2 C19 C18 152.1(2) . . . . ?
Ga1 O2 C19 C13 -31.9(3) . . . . ?
Ga1 N8 C27 O5 -166.5(2) . . . . ?
Ga1 N8 C27 C28 16.4(3) . . . . ?
Ga1 N5 C30 O6 -162.9(2) . . . . ?
Ga1 N5 C30 C29 20.0(3) . . . . ?
Ga1 N4 C29 C30 11.8(3) . . . . ?
Ga1 N4 C9 C10 68.8(3) . . . . ?
Ga1 N4 C8 C6 -65.8(2) . . . . ?
Ga1 N3 C12 C13 -65.1(3) . . . . ?
Ga1 N3 C11 C10 68.4(3) . . . . ?
Ga1 N3 C28 C27 9.6(3) . . . . ?
Ni1 O1 C5 C6 -173.16(18) . . . . ?
Ni1 O1 C5 C4 11.1(3) . . . . ?
Ni1 O2 C19 C18 10.9(3) . . . . ?
Ni1 O2 C19 C13 -173.05(18) . . . . ?
Ni1 O3 C26 N7 -162.2(2) . . . . ?
Ni1 O3 C26 C25 14.7(3) . . . . ?
Ni1 O4 C31 N6 -159.7(3) . . . . ?
Ni1 O4 C31 C32 19.0(4) . . . . ?
Ni1 N2 C20 C18 -64.5(3) . . . . ?
Ni1 N2 C32 C31 -17.9(4) . . . . ?
Ni1 N2 C21 C22 41.2(4) . . . . ?
Ni1 N1 C25 C26 -28.0(3) . . . . ?
Ni1 N1 C24 C4 -64.3(3) . . . . ?
Ni1 N1 C23 C22 -32.4(4) . . . . ?
O1 C5 C6 C8 -5.8(4) . . . . ?
O1 C5 C6 C7 178.4(2) . . . . ?
O1 C5 C4 C24 2.6(4) . . . . ?
O1 C5 C4 C3 -178.6(2) . . . . ?
O2 C19 C18 C17 179.1(2) . . . . ?
O2 C19 C18 C20 -3.3(4) . . . . ?
O2 C19 C13 C12 -7.7(4) . . . . ?
O2 C19 C13 C14 178.3(2) . . . . ?
O3 C26 C25 N1 10.0(4) . . . . ?
O4 C31 C32 N2 -0.4(5) . . . . ?
O5 C27 C28 N3 165.9(2) . . . . ?
O6 C30 C29 N4 162.2(2) . . . . ?
N8 C27 C28 N3 -16.7(3) . . . . ?
N5 C30 C29 N4 -20.4(4) . . . . ?
N3 C12 C13 C19 64.2(4) . . . . ?
N3 C12 C13 C14 -121.7(3) . . . . ?
N3 C11 C10 C9 -37.7(4) . . . . ?
N7 C26 C25 N1 -173.0(3) . . . . ?
N2 C21 C22 C23 -82.1(5) . . . . ?
N1 C23 C22 C21 75.5(4) . . . . ?
N6 C31 C32 N2 178.4(3) . . . . ?
C5 C6 C8 N4 66.4(3) . . . . ?
C5 C6 C7 C2 1.6(4) . . . . ?
C5 C4 C24 N1 29.4(4) . . . . ?
C5 C4 C3 C2 -1.5(4) . . . . ?
C29 N4 C9 C10 -55.5(3) . . . . ?
C29 N4 C8 C6 52.3(3) . . . . ?
C6 C5 C4 C24 -173.1(3) . . . . ?
C6 C5 C4 C3 5.7(4) . . . . ?
C6 C7 C2 C3 2.6(5) . . . . ?
C6 C7 C2 C1 179.9(3) . . . . ?
C19 C18 C17 C15 1.5(4) . . . . ?
C19 C18 C20 N2 35.4(4) . . . . ?
C12 N3 C11 C10 -176.6(3) . . . . ?
C12 N3 C28 C27 -107.0(3) . . . . ?
C11 N3 C12 C13 176.4(3) . . . . ?
C11 N3 C28 C27 134.5(2) . . . . ?
C11 C10 C9 N4 -38.5(4) . . . . ?
C28 N3 C12 C13 54.0(3) . . . . ?
C28 N3 C11 C10 -56.0(3) . . . . ?
C9 N4 C29 C30 137.3(2) . . . . ?
C9 N4 C8 C6 175.3(2) . . . . ?
C18 C19 C13 C12 168.5(2) . . . . ?
C18 C19 C13 C14 -5.5(4) . . . . ?
C18 C17 C15 C14 -3.3(5) . . . . ?
C18 C17 C15 C16 177.5(3) . . . . ?
C8 N4 C29 C30 -103.5(3) . . . . ?
C8 N4 C9 C10 -176.7(2) . . . . ?
C8 C6 C7 C2 -174.3(3) . . . . ?
C7 C6 C8 N4 -117.7(3) . . . . ?
C7 C2 C3 C4 -2.6(5) . . . . ?
C4 C5 C6 C8 170.1(2) . . . . ?
C4 C5 C6 C7 -5.7(4) . . . . ?
C13 C19 C18 C17 3.0(4) . . . . ?
C13 C19 C18 C20 -179.4(3) . . . . ?
C13 C14 C15 C17 0.7(5) . . . . ?
C13 C14 C15 C16 179.9(3) . . . . ?
C17 C18 C20 N2 -146.9(3) . . . . ?
C20 N2 C32 C31 -135.7(3) . . . . ?
C20 N2 C21 C22 158.2(4) . . . . ?
C20 C18 C17 C15 -176.4(3) . . . . ?
C25 N1 C24 C4 51.7(4) . . . . ?
C25 N1 C23 C22 -150.9(3) . . . . ?
C24 N1 C25 C26 -144.2(3) . . . . ?
C24 N1 C23 C22 86.8(4) . . . . ?
C24 C4 C3 C2 177.3(3) . . . . ?
C15 C14 C13 C19 3.7(4) . . . . ?
C15 C14 C13 C12 -170.4(3) . . . . ?
C3 C4 C24 N1 -149.3(3) . . . . ?
C32 N2 C20 C18 53.4(4) . . . . ?
C32 N2 C21 C22 -79.7(5) . . . . ?
C1 C2 C3 C4 -179.9(3) . . . . ?
C23 N1 C25 C26 95.3(3) . . . . ?
C23 N1 C24 C4 172.0(3) . . . . ?
C21 N2 C20 C18 176.6(3) . . . . ?
C21 N2 C32 C31 104.5(4) . . . . ?

loop_
_platon_squeeze_void_nr
_platon_squeeze_void_average_x
_platon_squeeze_void_average_y
_platon_squeeze_void_average_z
_platon_squeeze_void_volume
_platon_squeeze_void_count_electrons
_platon_squeeze_void_content
1 0.486 -0.012 0.001 1956 662 ' '
